data_7110958
loop_
_publ_author_name
'Dorn, Hendrik'
'Jaska, Cory A.'
'Singh, Ryan A.'
'Lough, Alan J.'
'Manners, Ian'

_publ_section_title
;
 Synthesis and novel reactivity of platinum phosphine--borane complexes
 trans-[PtH(PPhR&#x00B7;BH3)(PEt3)2] (R = H, Ph)
;
_journal_issue 12
_journal_name_full 'Chemical Communications'
_journal_page_first 1041
_journal_paper_doi 10.1039/b002615h
_journal_year 2000
_chemical_formula_sum 'C18 H39 B P3 Pt'
_chemical_formula_weight 554.30
_chemical_name_systematic
; 
 ? 
;
_space_group_IT_number 15
_symmetry_cell_setting monoclinic
_symmetry_space_group_name_Hall '-C 2yc'
_symmetry_space_group_name_H-M 'C 1 2/c 1'
_atom_sites_solution_hydrogens geom
_atom_sites_solution_primary direct
_atom_sites_solution_secondary difmap
_audit_creation_method SHELXL-97
_cell_angle_alpha 90.00
_cell_angle_beta 110.777(3)
_cell_angle_gamma 90.00
_cell_formula_units_Z 8
_cell_length_a 27.1904(13)
_cell_length_b 9.8355(7)
_cell_length_c 19.0955(11)
_cell_measurement_reflns_used 51791
_cell_measurement_temperature 150(1)
_cell_measurement_theta_max 27.51
_cell_measurement_theta_min 2.62
_cell_volume 4774.6(5)
_computing_cell_refinement 'Denzo-SMN (Otwinowski & Minor, 1997)'
_computing_data_collection 'KappaCCD server software (Nonius, 1997)'
_computing_data_reduction 'Denzo-SMN (Otwinowski & Minor, 1997)'
_computing_molecular_graphics 'Bruker SHELXTL V5.1'
_computing_publication_material 'Bruker SHELXTL V5.1'
_computing_structure_refinement 'Bruker SHELXTL V5.1'
_computing_structure_solution 'Bruker SHELXTL V5.1'
_diffrn_ambient_temperature 150(1)
_diffrn_measured_fraction_theta_full 0.940
_diffrn_measured_fraction_theta_max 0.940
_diffrn_measurement_device_type 'Nonius KappaCCD'
_diffrn_measurement_method '\f scans & \w scans with \k offsets'
_diffrn_radiation_monochromator graphite
_diffrn_radiation_source 'fine-focus sealed tube'
_diffrn_radiation_type MoK\a
_diffrn_radiation_wavelength 0.71073
_diffrn_reflns_av_R_equivalents 0.063
_diffrn_reflns_av_sigmaI/netI 0.0486
_diffrn_reflns_limit_h_max 35
_diffrn_reflns_limit_h_min 0
_diffrn_reflns_limit_k_max 12
_diffrn_reflns_limit_k_min 0
_diffrn_reflns_limit_l_max 23
_diffrn_reflns_limit_l_min -24
_diffrn_reflns_number 51791
_diffrn_reflns_theta_full 27.51
_diffrn_reflns_theta_max 27.51
_diffrn_reflns_theta_min 2.62
_diffrn_standards_decay_% none
_exptl_absorpt_coefficient_mu 6.077
_exptl_absorpt_correction_T_max 0.5817
_exptl_absorpt_correction_T_min 0.4626
_exptl_absorpt_correction_type multi-scan
_exptl_absorpt_process_details 'Denzo-SMN (Otwinowski & Minor, 1997)'
_exptl_crystal_density_diffrn 1.542
_exptl_crystal_density_method 'not measured'
_exptl_crystal_F_000 2200
_exptl_crystal_size_max 0.15
_exptl_crystal_size_mid 0.15
_exptl_crystal_size_min 0.10
_refine_diff_density_max 1.728
_refine_diff_density_min -2.476
_refine_diff_density_rms 0.153
_refine_ls_extinction_coef 0.00024(4)
_refine_ls_extinction_expression Fc^*^=kFc[1+0.001xFc^2^\l^3^/sin(2\q)]^-1/4^
_refine_ls_extinction_method SHELXL
_refine_ls_goodness_of_fit_ref 1.042
_refine_ls_hydrogen_treatment mixed
_refine_ls_matrix_type full
_refine_ls_number_parameters 231
_refine_ls_number_reflns 5176
_refine_ls_number_restraints 0
_refine_ls_restrained_S_all 1.042
_refine_ls_R_factor_all 0.0490
_refine_ls_R_factor_gt 0.0387
_refine_ls_shift/su_max 0.002
_refine_ls_shift/su_mean 0.000
_refine_ls_structure_factor_coef Fsqd
_refine_ls_weighting_details 'calc w=1/[\s^2^(Fo^2^)+(0.0439P)^2^+24.0223P] where P=(Fo^2^+2Fc^2^)/3'
_refine_ls_weighting_scheme calc
_refine_ls_wR_factor_gt 0.0916
_refine_ls_wR_factor_ref 0.0969
_reflns_number_gt 4416
_reflns_number_total 5176
_reflns_threshold_expression >2sigma(I)
_cod_data_source_file b002615hsup1.cif
_cod_data_source_block k0031r
_cod_depositor_comments
;
The following automatic conversions were performed:

'_symmetry_cell_setting' value 'Monoclinic' changed to 'monoclinic'
according to /home/saulius/struct/CIF-dictionaries/cif_core.dic
dictionary named 'cif_core.dic' version 2.4.2 from 2011-04-26.

Automatic conversion script
Id: cif_fix_values 1891 2012-01-12 08:04:46Z andrius 
;
_cod_original_sg_symbol_H-M C2/c
_cod_original_formula_sum 'C18 H4 H35 B P3 Pt'
_cod_database_code 7110958

loop_
_symmetry_equiv_pos_as_xyz
'x, y, z'
'-x, y, -z+1/2'
'x+1/2, y+1/2, z'
'-x+1/2, y+1/2, -z+1/2'
'-x, -y, -z'
'x, -y, z-1/2'
'-x+1/2, -y+1/2, -z'
'x+1/2, -y+1/2, z-1/2'

loop_
_atom_site_label
_atom_site_type_symbol
_atom_site_fract_x
_atom_site_fract_y
_atom_site_fract_z
_atom_site_U_iso_or_equiv
_atom_site_adp_type
_atom_site_occupancy
_atom_site_symmetry_multiplicity
_atom_site_calc_flag
_atom_site_refinement_flags
Pt1 Pt 0.340945(7) 0.38308(2) 0.146412(10) 0.02701(10) Uani 1 1 d .
P1 P 0.40494(5) 0.38698(15) 0.26735(8) 0.0310(3) Uani 1 1 d .
H1P H 0.450(2) 0.406(6) 0.259(3) 0.042(17) Uiso 1 1 d .
P2 P 0.27777(5) 0.25959(14) 0.17120(7) 0.0275(3) Uani 1 1 d .
P3 P 0.39241(5) 0.50326(17) 0.09695(8) 0.0349(3) Uani 1 1 d .
C1 C 0.4177(2) 0.2173(7) 0.3092(3) 0.0354(13) Uani 1 1 d .
C2 C 0.4250(2) 0.1950(7) 0.3840(4) 0.0419(14) Uani 1 1 d .
H2A H 0.4237 0.2700 0.4146 0.050 Uiso 1 1 calc R
C3 C 0.4343(3) 0.0648(8) 0.4155(4) 0.0485(16) Uani 1 1 d .
H3A H 0.4401 0.0520 0.4671 0.058 Uiso 1 1 calc R
C4 C 0.4350(2) -0.0462(8) 0.3703(4) 0.0518(17) Uani 1 1 d .
H4A H 0.4403 -0.1355 0.3907 0.062 Uiso 1 1 calc R
C5 C 0.4282(3) -0.0258(8) 0.2969(4) 0.066(2) Uani 1 1 d .
H5A H 0.4288 -0.1014 0.2662 0.079 Uiso 1 1 calc R
C6 C 0.4205(3) 0.1038(7) 0.2663(4) 0.057(2) Uani 1 1 d .
H6A H 0.4169 0.1159 0.2154 0.068 Uiso 1 1 calc R
C7 C 0.2114(2) 0.2938(6) 0.1052(3) 0.0341(12) Uani 1 1 d .
H7A H 0.2089 0.2625 0.0548 0.041 Uiso 1 1 calc R
H7B H 0.1859 0.2406 0.1203 0.041 Uiso 1 1 calc R
C8 C 0.1966(2) 0.4431(7) 0.1011(4) 0.0454(15) Uani 1 1 d .
H8A H 0.1615 0.4558 0.0632 0.068 Uiso 1 1 calc R
H8B H 0.2222 0.4967 0.0874 0.068 Uiso 1 1 calc R
H8C H 0.1965 0.4732 0.1500 0.068 Uiso 1 1 calc R
C9 C 0.2840(2) 0.0762(6) 0.1629(3) 0.0385(13) Uani 1 1 d .
H9A H 0.3110 0.0418 0.2094 0.046 Uiso 1 1 calc R
H9B H 0.2501 0.0328 0.1583 0.046 Uiso 1 1 calc R
C10 C 0.2989(3) 0.0335(7) 0.0962(4) 0.0463(15) Uani 1 1 d .
H10A H 0.3029 -0.0656 0.0963 0.069 Uiso 1 1 calc R
H10B H 0.3322 0.0768 0.0999 0.069 Uiso 1 1 calc R
H10C H 0.2712 0.0618 0.0496 0.069 Uiso 1 1 calc R
C11 C 0.2732(2) 0.2822(6) 0.2642(3) 0.0342(12) Uani 1 1 d .
H11A H 0.3044 0.2393 0.3016 0.041 Uiso 1 1 calc R
H11B H 0.2750 0.3807 0.2753 0.041 Uiso 1 1 calc R
C12 C 0.2240(2) 0.2246(7) 0.2749(3) 0.0411(14) Uani 1 1 d .
H12A H 0.2275 0.2336 0.3276 0.062 Uiso 1 1 calc R
H12B H 0.2202 0.1284 0.2607 0.062 Uiso 1 1 calc R
H12C H 0.1930 0.2750 0.2434 0.062 Uiso 1 1 calc R
C13 C 0.4243(3) 0.6519(7) 0.1522(4) 0.0475(16) Uani 1 1 d .
H13A H 0.3967 0.7109 0.1586 0.057 Uiso 1 1 calc R
H13B H 0.4468 0.6204 0.2026 0.057 Uiso 1 1 calc R
C14 C 0.4578(3) 0.7376(9) 0.1199(5) 0.072(2) Uani 1 1 d .
H14A H 0.4728 0.8143 0.1534 0.108 Uiso 1 1 calc R
H14B H 0.4359 0.7719 0.0705 0.108 Uiso 1 1 calc R
H14C H 0.4862 0.6816 0.1150 0.108 Uiso 1 1 calc R
C15 C 0.3577(2) 0.5710(7) 0.0037(3) 0.0434(15) Uani 1 1 d .
H15A H 0.3837 0.6097 -0.0161 0.052 Uiso 1 1 calc R
H15B H 0.3396 0.4953 -0.0297 0.052 Uiso 1 1 calc R
C16 C 0.3175(3) 0.6798(7) 0.0013(4) 0.0562(18) Uani 1 1 d .
H16A H 0.2966 0.7010 -0.0510 0.084 Uiso 1 1 calc R
H16B H 0.3357 0.7620 0.0264 0.084 Uiso 1 1 calc R
H16C H 0.2943 0.6466 0.0268 0.084 Uiso 1 1 calc R
C17 C 0.4454(2) 0.4003(8) 0.0862(4) 0.0507(18) Uani 1 1 d .
H17A H 0.4656 0.4568 0.0631 0.061 Uiso 1 1 calc R
H17B H 0.4695 0.3722 0.1364 0.061 Uiso 1 1 calc R
C18 C 0.4259(3) 0.2746(8) 0.0387(4) 0.0564(19) Uani 1 1 d .
H18A H 0.4560 0.2180 0.0404 0.085 Uiso 1 1 calc R
H18B H 0.4064 0.3016 -0.0132 0.085 Uiso 1 1 calc R
H18C H 0.4027 0.2228 0.0581 0.085 Uiso 1 1 calc R
B1 B 0.4005(3) 0.5223(8) 0.3397(4) 0.0384(15) Uani 1 1 d .
H1B H 0.433(2) 0.510(6) 0.390(3) 0.030(14) Uiso 1 1 d .
H2B H 0.362(2) 0.510(6) 0.347(3) 0.039(16) Uiso 1 1 d .
H3B H 0.394(3) 0.629(7) 0.311(4) 0.05(2) Uiso 1 1 d .

loop_
_atom_site_aniso_label
_atom_site_aniso_U_11
_atom_site_aniso_U_22
_atom_site_aniso_U_33
_atom_site_aniso_U_23
_atom_site_aniso_U_13
_atom_site_aniso_U_12
Pt1 0.02378(13) 0.03284(15) 0.02248(13) -0.00112(8) 0.00583(8) -0.00365(9)
P1 0.0242(6) 0.0417(9) 0.0231(7) -0.0021(6) 0.0036(5) -0.0011(6)
P2 0.0279(6) 0.0277(7) 0.0254(7) -0.0008(5) 0.0074(5) -0.0023(6)
P3 0.0313(7) 0.0461(9) 0.0276(7) -0.0061(6) 0.0107(6) -0.0122(7)
C1 0.023(2) 0.046(4) 0.033(3) -0.001(3) 0.004(2) 0.002(3)
C2 0.043(3) 0.042(4) 0.046(3) 0.000(3) 0.023(3) 0.008(3)
C3 0.049(4) 0.048(4) 0.056(4) 0.009(3) 0.028(3) 0.013(3)
C4 0.040(3) 0.045(4) 0.065(5) 0.009(3) 0.011(3) 0.015(3)
C5 0.071(5) 0.052(5) 0.058(5) -0.010(4) 0.002(4) 0.028(4)
C6 0.063(4) 0.059(5) 0.034(3) -0.004(3) 0.000(3) 0.029(4)
C7 0.030(3) 0.041(3) 0.030(3) 0.002(2) 0.009(2) -0.005(3)
C8 0.032(3) 0.050(4) 0.051(4) 0.005(3) 0.011(3) 0.007(3)
C9 0.046(3) 0.031(3) 0.039(3) 0.003(3) 0.017(3) 0.000(3)
C10 0.059(4) 0.036(3) 0.046(4) -0.005(3) 0.023(3) 0.004(3)
C11 0.034(3) 0.040(3) 0.029(3) -0.005(2) 0.011(2) -0.010(3)
C12 0.039(3) 0.049(4) 0.036(3) -0.003(3) 0.014(2) -0.009(3)
C13 0.055(4) 0.051(4) 0.035(3) -0.007(3) 0.014(3) -0.021(3)
C14 0.079(5) 0.074(6) 0.072(5) -0.018(4) 0.037(4) -0.051(5)
C15 0.055(4) 0.049(4) 0.030(3) -0.004(3) 0.021(3) -0.021(3)
C16 0.070(5) 0.042(4) 0.050(4) 0.008(3) 0.013(3) 0.003(4)
C17 0.028(3) 0.076(5) 0.048(4) -0.010(3) 0.013(3) -0.007(3)
C18 0.042(3) 0.068(5) 0.058(4) -0.016(4) 0.017(3) 0.009(4)
B1 0.033(3) 0.043(4) 0.032(3) -0.006(3) 0.003(3) -0.005(3)

loop_
_atom_type_symbol
_atom_type_description
_atom_type_scat_dispersion_real
_atom_type_scat_dispersion_imag
_atom_type_scat_source
C C 0.0033 0.0016 'International Tables Vol C Tables 4.2.6.8 and 6.1.1.4'
H H 0.0000 0.0000 'International Tables Vol C Tables 4.2.6.8 and 6.1.1.4'
B B 0.0013 0.0007 'International Tables Vol C Tables 4.2.6.8 and 6.1.1.4'
P P 0.1023 0.0942 'International Tables Vol C Tables 4.2.6.8 and 6.1.1.4'
Pt Pt -1.7033 8.3905 'International Tables Vol C Tables 4.2.6.8 and 6.1.1.4'
H H 0.0000 0.0000 'International Tables Vol C Tables 4.2.6.8 and 6.1.1.4'

loop_
_geom_angle_atom_site_label_1
_geom_angle_atom_site_label_2
_geom_angle_atom_site_label_3
_geom_angle
P3 Pt1 P2 168.26(5)
P3 Pt1 P1 92.83(5)
P2 Pt1 P1 98.87(5)
H1P P1 C1 98(3)
H1P P1 B1 107(3)
C1 P1 B1 111.2(3)
H1P P1 Pt1 106(3)
C1 P1 Pt1 112.00(18)
B1 P1 Pt1 119.8(2)
C9 P2 C7 102.8(3)
C9 P2 C11 104.1(3)
C7 P2 C11 104.8(3)
C9 P2 Pt1 114.1(2)
C7 P2 Pt1 112.94(19)
C11 P2 Pt1 116.72(18)
C15 P3 C17 104.4(3)
C15 P3 C13 104.3(3)
C17 P3 C13 106.0(3)
C15 P3 Pt1 114.5(2)
C17 P3 Pt1 112.5(2)
C13 P3 Pt1 114.2(2)
C2 C1 C6 117.2(6)
C2 C1 P1 122.0(5)
C6 C1 P1 120.8(5)
C1 C2 C3 121.7(6)
C4 C3 C2 119.4(6)
C5 C4 C3 119.6(7)
C4 C5 C6 120.9(7)
C5 C6 C1 121.2(7)
C8 C7 P2 113.2(4)
C10 C9 P2 113.9(4)
C12 C11 P2 116.6(4)
C14 C13 P3 115.9(5)
C16 C15 P3 113.9(4)
C18 C17 P3 113.4(4)
H1B B1 H2B 113(4)
H1B B1 H3B 118(5)
H2B B1 H3B 100(5)
H1B B1 P1 109(3)
H2B B1 P1 108(3)
H3B B1 P1 108(4)

loop_
_geom_bond_atom_site_label_1
_geom_bond_atom_site_label_2
_geom_bond_distance
Pt1 P3 2.2771(14)
Pt1 P2 2.2863(13)
Pt1 P1 2.3477(14)
P1 H1P 1.32(6)
P1 C1 1.829(6)
P1 B1 1.953(7)
P2 C9 1.824(6)
P2 C7 1.828(5)
P2 C11 1.836(5)
P3 C15 1.820(6)
P3 C17 1.831(7)
P3 C13 1.831(6)
C1 C2 1.388(8)
C1 C6 1.402(9)
C2 C3 1.399(10)
C3 C4 1.395(10)
C4 C5 1.363(10)
C5 C6 1.386(10)
C7 C8 1.518(9)
C9 C10 1.526(8)
C11 C12 1.530(7)
C13 C14 1.523(9)
C15 C16 1.518(10)
C17 C18 1.513(9)
B1 H1B 1.06(5)
B1 H2B 1.12(6)
B1 H3B 1.17(7)
